data_2226766
loop_
_publ_author_name
'Zhao, Dan'
'Li, Fei-Fei'
'Sha, Jiao'

_publ_section_title
;
 <i>cis</i>-Bis(1,10-phenanthroline-\k^2^<i>N</i>,<i>N</i>')bis(thiocyanato-\k<i>N</i>)magnesium(II)
;
_journal_coeditor_code BH2298
_journal_issue 8
_journal_name_full 'Acta Crystallographica Section E'
_journal_page_first m988
_journal_paper_doi 10.1107/S1600536810027054
_journal_volume 66
_journal_year 2010
_chemical_formula_iupac '[Mg (N C S)2 (C12 H8 N2)2]'
_chemical_formula_moiety 'C26 H16 Mg N6 S2'
_chemical_formula_sum 'C26 H16 Mg N6 S2'
_chemical_formula_weight 500.88
_chemical_name_systematic
;
<i>cis</i>-Bis(1,10-phenanthroline-\k^2^<i>N</i>,<i>N</i>')bis(thiocyanato-
\k<i>N</i>)magnesium(II)
;
_space_group_IT_number 60
_symmetry_cell_setting orthorhombic
_symmetry_space_group_name_Hall '-P 2n 2ab'
_symmetry_space_group_name_H-M 'P b c n'
_atom_sites_solution_hydrogens geom
_atom_sites_solution_primary direct
_atom_sites_solution_secondary difmap
_audit_creation_method SHELXL-97
_cell_angle_alpha 90.00
_cell_angle_beta 90.00
_cell_angle_gamma 90.00
_cell_formula_units_Z 4
_cell_length_a 13.2159(3)
_cell_length_b 10.1426(2)
_cell_length_c 17.4783(3)
_cell_measurement_reflns_used 2890
_cell_measurement_temperature 296(2)
_cell_measurement_theta_max 24.87
_cell_measurement_theta_min 2.53
_cell_volume 2342.85(8)
_computing_cell_refinement 'SAINT-Plus (Bruker, 2007)'
_computing_data_collection 'APEX2 (Bruker, 2007)'
_computing_data_reduction 'SAINT-Plus (Bruker, 2007)'
_computing_molecular_graphics 'SHELXTL (Sheldrick, 2008)'
_computing_publication_material 'SHELXTL (Sheldrick, 2008)'
_computing_structure_refinement 'SHELXL97 (Sheldrick, 2008)'
_computing_structure_solution 'SHELXS97 (Sheldrick, 2008)'
_diffrn_ambient_temperature 296(2)
_diffrn_measured_fraction_theta_full 0.999
_diffrn_measured_fraction_theta_max 0.999
_diffrn_measurement_device_type 'Bruker APEXII CCD'
_diffrn_measurement_method '\f and \w scans'
_diffrn_radiation_monochromator graphite
_diffrn_radiation_source 'fine-focus sealed tube'
_diffrn_radiation_type MoK\a
_diffrn_radiation_wavelength 0.71073
_diffrn_reflns_av_R_equivalents 0.0236
_diffrn_reflns_av_sigmaI/netI 0.0214
_diffrn_reflns_limit_h_max 12
_diffrn_reflns_limit_h_min -15
_diffrn_reflns_limit_k_max 7
_diffrn_reflns_limit_k_min -12
_diffrn_reflns_limit_l_max 21
_diffrn_reflns_limit_l_min -18
_diffrn_reflns_number 10066
_diffrn_reflns_theta_full 25.44
_diffrn_reflns_theta_max 25.44
_diffrn_reflns_theta_min 2.33
_exptl_absorpt_coefficient_mu 0.283
_exptl_absorpt_correction_T_max 0.9327
_exptl_absorpt_correction_T_min 0.9200
_exptl_absorpt_correction_type multi-scan
_exptl_absorpt_process_details '(SADABS; Bruker, 2007)'
_exptl_crystal_colour colourless
_exptl_crystal_density_diffrn 1.420
_exptl_crystal_density_method 'not measured'
_exptl_crystal_description prism
_exptl_crystal_F_000 1032
_exptl_crystal_size_max 0.30
_exptl_crystal_size_mid 0.25
_exptl_crystal_size_min 0.25
_refine_diff_density_max 0.160
_refine_diff_density_min -0.227
_refine_ls_extinction_method none
_refine_ls_goodness_of_fit_ref 1.031
_refine_ls_hydrogen_treatment constr
_refine_ls_matrix_type full
_refine_ls_number_constraints 0
_refine_ls_number_parameters 159
_refine_ls_number_reflns 2168
_refine_ls_number_restraints 1
_refine_ls_restrained_S_all 1.031
_refine_ls_R_factor_all 0.0520
_refine_ls_R_factor_gt 0.0358
_refine_ls_shift/su_max 0.000
_refine_ls_shift/su_mean 0.000
_refine_ls_structure_factor_coef Fsqd
_refine_ls_weighting_details 'calc w=1/[\s^2^(Fo^2^)+(0.0449P)^2^+0.7099P] where P=(Fo^2^+2Fc^2^)/3'
_refine_ls_weighting_scheme calc
_refine_ls_wR_factor_gt 0.0888
_refine_ls_wR_factor_ref 0.0982
_reflns_number_gt 1631
_reflns_number_total 2168
_reflns_threshold_expression I>2\s(I)
_cod_data_source_file bh2298.cif
_cod_data_source_block I
_cod_database_code 2226766
_cod_database_fobs_code 2226766

loop_
_symmetry_equiv_pos_as_xyz
'x, y, z'
'-x+1/2, -y+1/2, z+1/2'
'x+1/2, -y+1/2, -z'
'-x, y, -z+1/2'
'-x, -y, -z'
'x-1/2, y-1/2, -z-1/2'
'-x-1/2, y-1/2, z'
'x, -y, z-1/2'

loop_
_atom_site_type_symbol
_atom_site_label
_atom_site_fract_x
_atom_site_fract_y
_atom_site_fract_z
_atom_site_U_iso_or_equiv
_atom_site_adp_type
_atom_site_calc_flag
_atom_site_refinement_flags
_atom_site_occupancy
_atom_site_disorder_assembly
_atom_site_disorder_group
S S1 0.64249(5) 0.47752(6) 0.07238(3) 0.0661(2) Uani d U 1 . .
Mg Mg1 0.5000 0.16430(8) 0.2500 0.0383(2) Uani d S 1 . .
N N1 0.66107(11) 0.12610(14) 0.27718(9) 0.0407(4) Uani d . 1 . .
C C1 0.58353(15) 0.37621(18) 0.12830(11) 0.0433(5) Uani d U 1 . .
N N2 0.54082(13) 0.30322(16) 0.16772(10) 0.0530(4) Uani d . 1 . .
C C2 0.74157(15) 0.18248(18) 0.24607(11) 0.0481(5) Uani d . 1 . .
H H2 0.7314 0.2488 0.2102 0.058 Uiso calc R 1 . .
C C3 0.84039(16) 0.1479(2) 0.26420(13) 0.0577(6) Uani d . 1 . .
H H3 0.8945 0.1904 0.2407 0.069 Uiso calc R 1 . .
C C4 0.85730(16) 0.0515(2) 0.31650(13) 0.0566(6) Uani d . 1 . .
H H4 0.9231 0.0276 0.3293 0.068 Uiso calc R 1 . .
C C5 0.78512(18) -0.1150(2) 0.40632(12) 0.0571(6) Uani d . 1 . .
H H5 0.8494 -0.1435 0.4202 0.069 Uiso calc R 1 . .
C C6 0.70375(19) -0.1715(2) 0.43840(12) 0.0597(6) Uani d . 1 . .
H H6 0.7128 -0.2379 0.4744 0.072 Uiso calc R 1 . .
C C7 0.51610(19) -0.1879(2) 0.44975(14) 0.0689(7) Uani d . 1 . .
H H7 0.5213 -0.2551 0.4857 0.083 Uiso calc R 1 . .
C C8 0.4239(2) -0.1440(2) 0.42750(15) 0.0723(7) Uani d . 1 . .
H H8 0.3654 -0.1794 0.4489 0.087 Uiso calc R 1 . .
C C9 0.41727(17) -0.0456(2) 0.37250(13) 0.0573(6) Uani d . 1 . .
H H9 0.3534 -0.0165 0.3579 0.069 Uiso calc R 1 . .
N N10 0.49728(12) 0.00873(15) 0.33976(9) 0.0441(4) Uani d . 1 . .
C C11 0.59014(15) -0.03253(17) 0.36322(10) 0.0409(4) Uani d . 1 . .
C C12 0.60330(17) -0.13185(19) 0.41840(11) 0.0502(5) Uani d . 1 . .
C C13 0.67710(14) 0.02912(17) 0.32956(10) 0.0391(4) Uani d . 1 . .
C C14 0.77482(15) -0.01174(18) 0.35110(11) 0.0464(5) Uani d . 1 . .

loop_
_atom_site_aniso_label
_atom_site_aniso_U_11
_atom_site_aniso_U_22
_atom_site_aniso_U_33
_atom_site_aniso_U_12
_atom_site_aniso_U_13
_atom_site_aniso_U_23
S1 0.0746(5) 0.0616(4) 0.0620(4) -0.0142(3) 0.0094(3) 0.0093(3)
Mg1 0.0326(5) 0.0381(4) 0.0441(5) 0.000 -0.0008(4) 0.000
N1 0.0369(9) 0.0411(8) 0.0442(8) 0.0004(7) -0.0021(7) -0.0023(7)
C1 0.0423(11) 0.0413(10) 0.0464(11) 0.0071(9) -0.0031(9) -0.0029(9)
N2 0.0500(11) 0.0498(9) 0.0592(11) 0.0024(8) 0.0044(9) 0.0091(9)
C2 0.0391(11) 0.0512(11) 0.0542(12) -0.0026(9) 0.0011(9) 0.0013(10)
C3 0.0371(11) 0.0646(13) 0.0714(15) -0.0005(10) 0.0035(10) -0.0037(12)
C4 0.0344(12) 0.0650(13) 0.0705(15) 0.0097(10) -0.0071(10) -0.0075(12)
C5 0.0543(14) 0.0574(13) 0.0597(13) 0.0124(11) -0.0188(11) -0.0034(11)
C6 0.0707(16) 0.0539(12) 0.0545(13) 0.0126(12) -0.0174(12) 0.0082(11)
C7 0.0724(17) 0.0671(15) 0.0671(15) -0.0040(13) -0.0048(13) 0.0271(12)
C8 0.0616(16) 0.0769(16) 0.0785(16) -0.0115(13) 0.0059(13) 0.0314(14)
C9 0.0442(12) 0.0620(13) 0.0656(14) -0.0032(10) 0.0021(11) 0.0149(11)
N10 0.0390(9) 0.0446(8) 0.0486(9) -0.0017(7) -0.0009(7) 0.0036(7)
C11 0.0469(11) 0.0377(9) 0.0381(10) 0.0042(8) -0.0067(9) -0.0038(8)
C12 0.0603(14) 0.0454(11) 0.0450(11) 0.0019(10) -0.0071(10) 0.0030(9)
C13 0.0402(11) 0.0382(9) 0.0390(10) 0.0027(8) -0.0047(8) -0.0080(8)
C14 0.0446(12) 0.0469(11) 0.0478(11) 0.0086(9) -0.0104(9) -0.0107(9)

loop_
_atom_type_symbol
_atom_type_description
_atom_type_scat_dispersion_real
_atom_type_scat_dispersion_imag
_atom_type_scat_source
C C 0.0033 0.0016 'International Tables Vol C Tables 4.2.6.8 and 6.1.1.4'
H H 0.0000 0.0000 'International Tables Vol C Tables 4.2.6.8 and 6.1.1.4'
N N 0.0061 0.0033 'International Tables Vol C Tables 4.2.6.8 and 6.1.1.4'
S S 0.1246 0.1234 'International Tables Vol C Tables 4.2.6.8 and 6.1.1.4'
Mg Mg 0.0486 0.0363 'International Tables Vol C Tables 4.2.6.8 and 6.1.1.4'

loop_
_geom_angle_atom_site_label_1
_geom_angle_atom_site_label_2
_geom_angle_atom_site_label_3
_geom_angle_site_symmetry_1
_geom_angle_site_symmetry_3
_geom_angle
_geom_angle_publ_flag
N2 Mg1 N2 . 4_655 94.93(10) ?
N2 Mg1 N1 . . 91.00(6) ?
N2 Mg1 N1 4_655 . 102.65(6) ?
N2 Mg1 N1 . 4_655 102.65(6) ?
N2 Mg1 N1 4_655 4_655 91.00(6) ?
N1 Mg1 N1 . 4_655 159.85(9) ?
N2 Mg1 N10 . 4_655 89.35(6) ?
N2 Mg1 N10 4_655 4_655 165.91(6) ?
N1 Mg1 N10 . 4_655 90.67(6) ?
N1 Mg1 N10 4_655 4_655 74.95(6) ?
N2 Mg1 N10 . . 165.91(6) ?
N2 Mg1 N10 4_655 . 89.35(6) ?
N1 Mg1 N10 . . 74.95(6) ?
N1 Mg1 N10 4_655 . 90.67(6) ?
N10 Mg1 N10 4_655 . 89.69(9) ?
C2 N1 C13 . . 117.60(16) ?
C2 N1 Mg1 . . 127.47(13) ?
C13 N1 Mg1 . . 114.86(12) ?
N2 C1 S1 . . 179.34(19) ?
C1 N2 Mg1 . . 165.63(16) ?
N1 C2 C3 . . 123.54(19) ?
N1 C2 H2 . . 118.2 ?
C3 C2 H2 . . 118.2 ?
C4 C3 C2 . . 119.4(2) ?
C4 C3 H3 . . 120.3 ?
C2 C3 H3 . . 120.3 ?
C3 C4 C14 . . 119.49(19) ?
C3 C4 H4 . . 120.3 ?
C14 C4 H4 . . 120.3 ?
C6 C5 C14 . . 121.2(2) ?
C6 C5 H5 . . 119.4 ?
C14 C5 H5 . . 119.4 ?
C5 C6 C12 . . 121.44(19) ?
C5 C6 H6 . . 119.3 ?
C12 C6 H6 . . 119.3 ?
C8 C7 C12 . . 119.7(2) ?
C8 C7 H7 . . 120.1 ?
C12 C7 H7 . . 120.1 ?
C7 C8 C9 . . 119.4(2) ?
C7 C8 H8 . . 120.3 ?
C9 C8 H8 . . 120.3 ?
N10 C9 C8 . . 123.3(2) ?
N10 C9 H9 . . 118.3 ?
C8 C9 H9 . . 118.3 ?
C9 N10 C11 . . 117.57(16) ?
C9 N10 Mg1 . . 127.84(14) ?
C11 N10 Mg1 . . 114.59(12) ?
N10 C11 C12 . . 122.62(19) ?
N10 C11 C13 . . 117.73(16) ?
C12 C11 C13 . . 119.65(18) ?
C7 C12 C11 . . 117.3(2) ?
C7 C12 C6 . . 123.72(19) ?
C11 C12 C6 . . 119.0(2) ?
N1 C13 C14 . . 122.40(18) ?
N1 C13 C11 . . 117.80(17) ?
C14 C13 C11 . . 119.80(17) ?
C4 C14 C13 . . 117.60(18) ?
C4 C14 C5 . . 123.50(19) ?
C13 C14 C5 . . 118.90(19) ?

loop_
_geom_bond_atom_site_label_1
_geom_bond_atom_site_label_2
_geom_bond_site_symmetry_2
_geom_bond_distance
_geom_bond_publ_flag
S1 C1 . 1.618(2) ?
Mg1 N2 . 2.0843(18) ?
Mg1 N2 4_655 2.0844(18) ?
Mg1 N1 . 2.2151(15) ?
Mg1 N1 4_655 2.2152(15) ?
Mg1 N10 4_655 2.2253(16) ?
Mg1 N10 . 2.2254(16) ?
N1 C2 . 1.325(2) ?
N1 C13 . 1.360(2) ?
C1 N2 . 1.158(2) ?
C2 C3 . 1.389(3) ?
C2 H2 . 0.9300 ?
C3 C4 . 1.357(3) ?
C3 H3 . 0.9300 ?
C4 C14 . 1.402(3) ?
C4 H4 . 0.9300 ?
C5 C6 . 1.341(3) ?
C5 C14 . 1.431(3) ?
C5 H5 . 0.9300 ?
C6 C12 . 1.431(3) ?
C6 H6 . 0.9300 ?
C7 C8 . 1.355(3) ?
C7 C12 . 1.397(3) ?
C7 H7 . 0.9300 ?
C8 C9 . 1.388(3) ?
C8 H8 . 0.9300 ?
C9 N10 . 1.323(3) ?
C9 H9 . 0.9300 ?
N10 C11 . 1.360(2) ?
C11 C12 . 1.405(3) ?
C11 C13 . 1.434(3) ?
C13 C14 . 1.408(3) ?
